data_4074979
loop_
_publ_author_name
'Vollet, Jean'
'Hartig, Jens R.'
'Baranowska, Katarzyna'
'Schn\"ockel, Hansgeorg'

_publ_section_title
;
 The Anion [Mg6Cl8Cp*5]-:&#x00A0; A Final Intermediate on the Way to the
 Molecular Donor-Free Grignard Compound MgClCp*?
;
_journal_issue 8
_journal_name_full Organometallics
_journal_page_first 2101
_journal_paper_doi 10.1021/om051074s
_journal_volume 25
_journal_year 2006
_chemical_formula_sum 'C76 H111 Al Cl8 Mg6'
_chemical_formula_weight 1481.09
_chemical_name_systematic
; 
 Hexa-(mu-Chloro)-bi-(mu3-Chloro)-
mu-hapto5-Pentamethylcyclopentadienyl-
tetrakis(hapto5-pentamethylcyclopentadienyl)
hexamagnesat-
bis(hapto5-pentamethylcyclopentadienyl)aluminocenium 
;
_space_group_IT_number 18
_symmetry_cell_setting orthorhombic
_symmetry_space_group_name_Hall 'P 2 2ab'
_symmetry_space_group_name_H-M 'P 21 21 2'
_atom_sites_solution_hydrogens geom
_atom_sites_solution_primary direct
_atom_sites_solution_secondary difmap
_audit_creation_method SHELXL-97
_cell_angle_alpha 90.00
_cell_angle_beta 90.00
_cell_angle_gamma 90.00
_cell_formula_units_Z 2
_cell_length_a 15.7808(10)
_cell_length_b 16.3514(13)
_cell_length_c 16.6649(9)
_cell_measurement_reflns_used 5000
_cell_measurement_temperature 200(2)
_cell_measurement_theta_max 26.0
_cell_measurement_theta_min 2.2
_cell_volume 4300.2(5)
_computing_cell_refinement 'STOE SELECT'
_computing_data_collection 'STOE EXPOSURE'
_computing_data_reduction 'STOE X-RED'
_computing_molecular_graphics 'DIAMOND (CRYSTAL IMPACT 2000)'
_computing_publication_material 'WORD (MICROSOFT 2002)'
_computing_structure_refinement 'SHELXL-97 (Sheldrick, 1997)'
_computing_structure_solution 'SHELXS-97 (Sheldrick, 1990)'
_diffrn_ambient_temperature 200(2)
_diffrn_measured_fraction_theta_full 0.907
_diffrn_measured_fraction_theta_max 0.907
_diffrn_measurement_device_type STOE-IPDS-1
_diffrn_measurement_method 'rotation method'
_diffrn_radiation_monochromator graphite
_diffrn_radiation_source 'fine-focus sealed tube'
_diffrn_radiation_type MoK\a
_diffrn_radiation_wavelength 0.71073
_diffrn_reflns_av_R_equivalents 0.0546
_diffrn_reflns_av_sigmaI/netI 0.0581
_diffrn_reflns_limit_h_max 20
_diffrn_reflns_limit_h_min -20
_diffrn_reflns_limit_k_max 19
_diffrn_reflns_limit_k_min -19
_diffrn_reflns_limit_l_max 20
_diffrn_reflns_limit_l_min -20
_diffrn_reflns_number 31907
_diffrn_reflns_theta_full 26.93
_diffrn_reflns_theta_max 26.93
_diffrn_reflns_theta_min 2.44
_exptl_absorpt_coefficient_mu 0.353
_exptl_absorpt_correction_T_max 0.6287
_exptl_absorpt_correction_T_min 0.4534
_exptl_absorpt_correction_type numerical
_exptl_crystal_colour colorless
_exptl_crystal_density_diffrn 1.144
_exptl_crystal_density_method 'not measured'
_exptl_crystal_description rhomboid
_exptl_crystal_F_000 1576
_exptl_crystal_size_max 0.5
_exptl_crystal_size_mid 0.3
_exptl_crystal_size_min 0.15
_refine_diff_density_max 0.823
_refine_diff_density_min -0.299
_refine_diff_density_rms 0.061
_refine_ls_abs_structure_details 'Flack H D (1983), Acta Cryst. A39, 876-881'
_refine_ls_abs_structure_Flack 0(2)
_refine_ls_extinction_method none
_refine_ls_goodness_of_fit_ref 0.897
_refine_ls_hydrogen_treatment mixed
_refine_ls_matrix_type full
_refine_ls_number_parameters 398
_refine_ls_number_reflns 8409
_refine_ls_number_restraints 9
_refine_ls_restrained_S_all 0.900
_refine_ls_R_factor_all 0.0875
_refine_ls_R_factor_gt 0.0457
_refine_ls_shift/su_max 0.004
_refine_ls_shift/su_mean 0.000
_refine_ls_structure_factor_coef Fsqd
_refine_ls_weighting_details 'calc w=1/[\s^2^(Fo^2^)+(0.0851P)^2^+0.0000P] where P=(Fo^2^+2Fc^2^)/3'
_refine_ls_weighting_scheme calc
_refine_ls_wR_factor_gt 0.1156
_refine_ls_wR_factor_ref 0.1356
_reflns_number_gt 5051
_reflns_number_total 8409
_reflns_threshold_expression >2sigma(I)
_cod_data_source_file om051074ssi20051216_075332.cif
_cod_data_source_block j86om
_cod_depositor_comments
;
The following automatic conversions were performed:

'_exptl_absorpt_correction_type' value 'Numerical' changed to
'numerical' according to
/home/saulius/struct/CIF-dictionaries/cif_core.dic dictionary named
'cif_core.dic' version 2.4.1 from 2010-06-29.

Automatic conversion script
Id: cif_fix_values 1715 2011-07-08 13:25:40Z adriana 
;
_cod_original_sg_symbol_H-M P2(1)2(1)2
_cod_database_code 4074979

loop_
_symmetry_equiv_pos_as_xyz
'x, y, z'
'-x, -y, z'
'-x+1/2, y+1/2, -z'
'x+1/2, -y+1/2, -z'

loop_
_atom_site_label
_atom_site_type_symbol
_atom_site_fract_x
_atom_site_fract_y
_atom_site_fract_z
_atom_site_U_iso_or_equiv
_atom_site_adp_type
_atom_site_occupancy
_atom_site_symmetry_multiplicity
_atom_site_calc_flag
_atom_site_refinement_flags
_atom_site_disorder_assembly
_atom_site_disorder_group
Al1 Al 0.0000 0.0000 0.7499(3) 0.0356(3) Uani 1 2 d S . .
C1 C 0.0890(5) 0.0878(6) 0.7924(4) 0.041(2) Uani 1 1 d . . .
C2 C 0.0897(5) 0.0896(6) 0.7058(5) 0.041(2) Uani 1 1 d . . .
C3 C 0.1122(5) 0.0074(7) 0.6826(5) 0.044(2) Uani 1 1 d . . .
C4 C -0.12509(18) 0.0454(2) 0.7506(8) 0.0506(9) Uani 1 1 d . . .
C5 C -0.1107(5) -0.0042(7) 0.8210(5) 0.044(2) Uani 1 1 d . . .
C6 C 0.0721(6) 0.1607(5) 0.8475(5) 0.058(3) Uani 1 1 d . . .
H6A H 0.1251 0.1903 0.8570 0.087 Uiso 1 1 calc R . .
H6B H 0.0493 0.1412 0.8987 0.087 Uiso 1 1 calc R . .
H6C H 0.0309 0.1973 0.8220 0.087 Uiso 1 1 calc R . .
C7 C 0.0702(5) 0.1641(6) 0.6538(4) 0.062(3) Uani 1 1 d . . .
H7A H 0.1228 0.1941 0.6430 0.094 Uiso 1 1 calc R . .
H7B H 0.0303 0.1999 0.6821 0.094 Uiso 1 1 calc R . .
H7C H 0.0450 0.1461 0.6031 0.094 Uiso 1 1 calc R . .
C8 C 0.1204(6) -0.0261(7) 0.5961(5) 0.077(3) Uani 1 1 d . . .
H8A H 0.1783 -0.0175 0.5767 0.115 Uiso 1 1 calc R . .
H8B H 0.0805 0.0027 0.5609 0.115 Uiso 1 1 calc R . .
H8C H 0.1074 -0.0847 0.5958 0.115 Uiso 1 1 calc R . .
C9 C -0.1521(3) 0.1375(3) 0.7524(9) 0.0835(17) Uani 1 1 d . . .
H9A H -0.2140 0.1413 0.7512 0.125 Uiso 1 1 calc R . .
H9B H -0.1285 0.1656 0.7055 0.125 Uiso 1 1 calc R . .
H9C H -0.1306 0.1631 0.8015 0.125 Uiso 1 1 calc R . .
C10 C -0.1236(5) 0.0163(6) 0.9074(4) 0.060(2) Uani 1 1 d . . .
H10A H -0.1827 0.0055 0.9223 0.090 Uiso 1 1 calc R . .
H10B H -0.1107 0.0742 0.9163 0.090 Uiso 1 1 calc R . .
H10C H -0.0860 -0.0175 0.9405 0.090 Uiso 1 1 calc R . .
Mg1 Mg 0.32305(16) 0.2548(2) 0.64121(17) 0.0388(7) Uani 1 1 d . . .
Mg2 Mg 0.40154(6) 0.08699(6) 0.7503(2) 0.0383(2) Uani 1 1 d . . .
Mg3 Mg 0.32278(17) 0.2549(2) 0.85799(17) 0.0398(7) Uani 1 1 d . . .
Cl1 Cl 0.31215(12) 0.10133(15) 0.63871(14) 0.0469(6) Uani 1 1 d . . .
Cl2 Cl 0.43419(4) 0.23781(4) 0.75072(16) 0.03578(17) Uani 1 1 d . . .
Cl3 Cl 0.23138(4) 0.28890(5) 0.74931(19) 0.0454(2) Uani 1 1 d . . .
Cl4 Cl 0.31219(12) 0.10155(15) 0.86072(14) 0.0453(6) Uani 1 1 d . . .
C11 C 0.2700(6) 0.3500(7) 0.5447(6) 0.061(3) Uani 1 1 d . . .
C12 C 0.3396(6) 0.3882(6) 0.5807(5) 0.052(2) Uani 1 1 d . . .
C13 C 0.4093(6) 0.3374(7) 0.5606(5) 0.055(3) Uani 1 1 d . . .
C14 C 0.3798(7) 0.2700(7) 0.5091(6) 0.054(3) Uani 1 1 d . . .
C15 C 0.2910(6) 0.2779(7) 0.5021(6) 0.056(3) Uani 1 1 d . . .
C16 C 0.1822(7) 0.3885(10) 0.5560(7) 0.104(5) Uani 1 1 d . . .
H16A H 0.1708 0.4264 0.5117 0.156 Uiso 1 1 calc R . .
H16B H 0.1806 0.4182 0.6070 0.156 Uiso 1 1 calc R . .
H16C H 0.1390 0.3454 0.5563 0.156 Uiso 1 1 calc R . .
C17 C 0.3456(8) 0.4694(6) 0.6318(6) 0.094(4) Uani 1 1 d . . .
H17A H 0.3527 0.5163 0.5958 0.141 Uiso 1 1 calc R . .
H17B H 0.3944 0.4661 0.6681 0.141 Uiso 1 1 calc R . .
H17C H 0.2936 0.4762 0.6632 0.141 Uiso 1 1 calc R . .
C18 C 0.4955(7) 0.3534(8) 0.5773(6) 0.111(5) Uani 1 1 d . . .
H18A H 0.5191 0.3885 0.5352 0.167 Uiso 1 1 calc R . .
H18B H 0.5269 0.3018 0.5791 0.167 Uiso 1 1 calc R . .
H18C H 0.5002 0.3811 0.6293 0.167 Uiso 1 1 calc R . .
C19 C 0.4266(8) 0.2026(7) 0.4665(6) 0.096(4) Uani 1 1 d . . .
H19A H 0.4439 0.2215 0.4132 0.145 Uiso 1 1 calc R . .
H19B H 0.3895 0.1549 0.4611 0.145 Uiso 1 1 calc R . .
H19C H 0.4770 0.1875 0.4976 0.145 Uiso 1 1 calc R . .
C20 C 0.2381(8) 0.2213(8) 0.4547(6) 0.098(5) Uani 1 1 d . . .
H20A H 0.2323 0.2422 0.3999 0.147 Uiso 1 1 calc R . .
H20B H 0.1820 0.2169 0.4795 0.147 Uiso 1 1 calc R . .
H20C H 0.2650 0.1673 0.4534 0.147 Uiso 1 1 calc R . .
C21 C 0.5000 0.0000 0.6691(5) 0.0472(18) Uani 1 2 d S . .
C22 C 0.5423(5) 0.0494(5) 0.7175(5) 0.056(2) Uani 1 1 d . . .
C23 C 0.5340(5) 0.0379(6) 0.7966(4) 0.072(3) Uani 1 1 d . . .
C26 C 0.5000 0.0000 0.5754(4) 0.083(3) Uani 1 2 d S . .
H26A H 0.4568 0.0382 0.5558 0.125 Uiso 0.50 1 calc PR . .
H26B H 0.4873 -0.0552 0.5558 0.125 Uiso 0.50 1 calc PR . .
H26C H 0.5558 0.0170 0.5558 0.125 Uiso 0.50 1 calc PR . .
C27 C 0.6079(4) 0.1204(5) 0.6888(7) 0.147(5) Uani 1 1 d . . .
H27A H 0.5764 0.1707 0.6774 0.220 Uiso 1 1 calc R . .
H27B H 0.6375 0.1024 0.6402 0.220 Uiso 1 1 calc R . .
H27C H 0.6493 0.1307 0.7314 0.220 Uiso 1 1 calc R . .
C28 C 0.5649(6) 0.0802(6) 0.8689(6) 0.179(6) Uani 1 1 d . . .
H28A H 0.5313 0.1297 0.8778 0.268 Uiso 1 1 calc R . .
H28B H 0.6246 0.0951 0.8615 0.268 Uiso 1 1 calc R . .
H28C H 0.5596 0.0439 0.9154 0.268 Uiso 1 1 calc R . .
C31 C 0.3771(7) 0.2673(8) 0.9887(5) 0.057(3) Uani 1 1 d . . .
C32 C 0.4092(6) 0.3333(7) 0.9437(5) 0.055(3) Uani 1 1 d . . .
C33 C 0.3462(7) 0.3851(7) 0.9173(5) 0.061(3) Uani 1 1 d . . .
C34 C 0.2711(7) 0.3540(7) 0.9504(6) 0.058(3) Uani 1 1 d . . .
C35 C 0.2935(7) 0.2821(8) 0.9948(6) 0.064(3) Uani 1 1 d . . .
C36 C 0.4277(8) 0.1988(8) 1.0285(5) 0.090(4) Uani 1 1 d . . .
H36A H 0.4449 0.2159 1.0825 0.135 Uiso 1 1 calc R . .
H36B H 0.4782 0.1868 0.9963 0.135 Uiso 1 1 calc R . .
H36C H 0.3925 0.1496 1.0323 0.135 Uiso 1 1 calc R . .
C37 C 0.4986(5) 0.3503(7) 0.9216(5) 0.088(4) Uani 1 1 d . . .
H37A H 0.5250 0.3841 0.9633 0.132 Uiso 1 1 calc R . .
H37B H 0.5003 0.3795 0.8703 0.132 Uiso 1 1 calc R . .
H37C H 0.5296 0.2986 0.9167 0.132 Uiso 1 1 calc R . .
C38 C 0.3452(8) 0.4639(6) 0.8725(6) 0.100(5) Uani 1 1 d . . .
H38A H 0.3555 0.5091 0.9099 0.150 Uiso 1 1 calc R . .
H38B H 0.2899 0.4712 0.8468 0.150 Uiso 1 1 calc R . .
H38C H 0.3896 0.4633 0.8314 0.150 Uiso 1 1 calc R . .
C39 C 0.1895(7) 0.3921(11) 0.9476(7) 0.110(5) Uani 1 1 d . . .
H39A H 0.1837 0.4298 0.9930 0.165 Uiso 1 1 calc R . .
H39B H 0.1453 0.3501 0.9507 0.165 Uiso 1 1 calc R . .
H39C H 0.1837 0.4225 0.8972 0.165 Uiso 1 1 calc R . .
C40 C 0.2339(8) 0.2276(10) 1.0453(7) 0.111(5) Uani 1 1 d . . .
H40A H 0.2307 0.2490 1.1002 0.166 Uiso 1 1 calc R . .
H40B H 0.2559 0.1716 1.0465 0.166 Uiso 1 1 calc R . .
H40C H 0.1772 0.2277 1.0214 0.166 Uiso 1 1 calc R . .
C51 C 0.0296(10) 0.4202(7) 0.7177(7) 0.103(5) Uiso 0.50 1 d PGDU A -1
H51A H 0.0462 0.3798 0.6800 0.123 Uiso 0.50 1 calc PR A -1
C52 C -0.0485(11) 0.4145(11) 0.7558(13) 0.259(12) Uiso 0.50 1 d PGDU A -1
H52A H -0.0853 0.3700 0.7441 0.311 Uiso 0.50 1 calc PR A -1
C53 C -0.0728(14) 0.4737(15) 0.8111(12) 0.31(2) Uiso 0.50 1 d PGDU A -1
H53A H -0.1262 0.4697 0.8371 0.375 Uiso 0.50 1 calc PR A -1
C51A C -0.0190(18) 0.5387(13) 0.8282(10) 0.233(14) Uiso 0.50 1 d PGU A -1
H51B H -0.0356 0.5791 0.8660 0.279 Uiso 0.50 1 calc PR A -1
C52A C 0.0591(15) 0.5444(10) 0.7901(14) 0.286(19) Uiso 0.50 1 d PGU A -1
H52B H 0.0959 0.5888 0.8018 0.344 Uiso 0.50 1 calc PR A -1
C53A C 0.0834(9) 0.4852(10) 0.7349(11) 0.163(7) Uiso 0.50 1 d PGU A -1
H53B H 0.1368 0.4891 0.7088 0.195 Uiso 0.50 1 calc PR A -1

loop_
_atom_site_aniso_label
_atom_site_aniso_U_11
_atom_site_aniso_U_22
_atom_site_aniso_U_33
_atom_site_aniso_U_23
_atom_site_aniso_U_13
_atom_site_aniso_U_12
Al1 0.0260(5) 0.0529(7) 0.0280(6) 0.000 0.000 -0.0108(5)
C1 0.039(5) 0.066(7) 0.019(4) -0.008(4) 0.005(3) -0.016(5)
C2 0.022(4) 0.059(6) 0.041(5) -0.003(4) 0.003(3) -0.018(4)
C3 0.030(4) 0.072(6) 0.030(4) -0.012(4) 0.004(3) -0.020(5)
C4 0.0248(13) 0.063(2) 0.064(2) -0.003(8) 0.006(6) -0.0069(13)
C5 0.030(4) 0.062(5) 0.039(4) -0.008(4) 0.008(4) -0.014(4)
C6 0.060(6) 0.053(5) 0.062(6) 0.000(4) 0.011(5) -0.025(4)
C7 0.049(5) 0.103(7) 0.035(4) 0.036(4) -0.008(4) -0.023(5)
C8 0.070(6) 0.107(8) 0.053(5) -0.022(5) 0.035(4) -0.045(5)
C9 0.048(2) 0.073(3) 0.130(5) 0.001(10) -0.026(7) 0.001(2)
C10 0.038(4) 0.096(6) 0.046(4) -0.032(4) 0.002(3) -0.020(4)
Mg1 0.0321(14) 0.0506(19) 0.0338(16) 0.0045(15) -0.0032(13) -0.0024(15)
Mg2 0.0283(4) 0.0426(5) 0.0440(6) 0.005(2) -0.0043(17) -0.0014(4)
Mg3 0.0340(15) 0.0504(19) 0.0350(17) -0.0044(15) 0.0019(13) -0.0043(15)
Cl1 0.0370(11) 0.0522(15) 0.0513(14) -0.0039(12) -0.0098(10) -0.0081(11)
Cl2 0.0281(3) 0.0444(4) 0.0349(4) -0.0014(13) -0.0013(12) -0.0054(3)
Cl3 0.0303(3) 0.0600(5) 0.0458(5) 0.0037(16) 0.0015(13) 0.0019(3)
Cl4 0.0376(11) 0.0474(14) 0.0510(14) 0.0059(12) 0.0098(10) -0.0031(11)
C11 0.047(6) 0.089(8) 0.046(5) 0.033(5) -0.015(4) 0.003(5)
C12 0.063(5) 0.051(5) 0.041(5) 0.019(4) 0.004(4) 0.011(4)
C13 0.051(6) 0.069(6) 0.044(5) 0.015(5) -0.005(4) -0.020(5)
C14 0.053(6) 0.067(7) 0.042(5) 0.012(5) 0.005(4) 0.002(5)
C15 0.054(6) 0.076(7) 0.038(5) 0.011(5) -0.007(4) -0.004(5)
C16 0.070(6) 0.153(12) 0.089(8) 0.044(9) -0.014(6) 0.042(8)
C17 0.171(11) 0.052(6) 0.060(6) -0.005(5) -0.014(6) -0.012(6)
C18 0.088(7) 0.157(12) 0.089(7) 0.072(8) -0.031(7) -0.062(8)
C19 0.127(11) 0.075(7) 0.087(8) 0.034(6) 0.047(8) 0.021(7)
C20 0.120(10) 0.123(10) 0.050(7) 0.013(6) -0.035(7) -0.041(9)
C21 0.039(4) 0.069(5) 0.033(4) 0.000 0.000 0.019(3)
C22 0.034(3) 0.047(3) 0.088(6) 0.010(3) 0.011(3) 0.004(2)
C23 0.075(6) 0.106(8) 0.034(4) -0.043(4) -0.035(4) 0.059(5)
C26 0.093(6) 0.120(7) 0.036(4) 0.000 0.000 0.043(6)
C27 0.038(3) 0.092(5) 0.311(14) 0.065(7) 0.029(5) -0.011(3)
C28 0.138(7) 0.193(10) 0.206(10) -0.167(9) -0.146(8) 0.125(7)
C31 0.066(7) 0.072(8) 0.034(5) -0.012(5) -0.008(5) -0.002(6)
C32 0.040(5) 0.088(7) 0.035(5) -0.029(5) 0.001(4) -0.005(5)
C33 0.081(7) 0.065(6) 0.036(5) -0.011(5) 0.005(5) -0.026(5)
C34 0.060(7) 0.072(7) 0.042(5) -0.008(4) -0.003(4) 0.010(5)
C35 0.064(6) 0.092(9) 0.036(5) -0.012(6) 0.021(5) -0.022(6)
C36 0.111(9) 0.115(9) 0.045(5) -0.002(5) -0.030(6) 0.027(8)
C37 0.036(4) 0.171(12) 0.056(5) -0.035(7) -0.005(4) -0.031(6)
C38 0.143(10) 0.090(9) 0.068(7) -0.021(6) -0.040(7) -0.026(7)
C39 0.077(7) 0.167(14) 0.086(8) -0.050(9) -0.019(6) 0.047(8)
C40 0.093(8) 0.176(14) 0.064(8) 0.003(8) 0.023(6) -0.065(9)

loop_
_atom_type_symbol
_atom_type_description
_atom_type_scat_dispersion_real
_atom_type_scat_dispersion_imag
_atom_type_scat_source
C C 0.0033 0.0016 'International Tables Vol C Tables 4.2.6.8 and 6.1.1.4'
H H 0.0000 0.0000 'International Tables Vol C Tables 4.2.6.8 and 6.1.1.4'
Mg Mg 0.0486 0.0363 'International Tables Vol C Tables 4.2.6.8 and 6.1.1.4'
Al Al 0.0645 0.0514 'International Tables Vol C Tables 4.2.6.8 and 6.1.1.4'
Cl Cl 0.1484 0.1585 'International Tables Vol C Tables 4.2.6.8 and 6.1.1.4'

loop_
_geom_angle_atom_site_label_1
_geom_angle_atom_site_label_2
_geom_angle_atom_site_label_3
_geom_angle
_geom_angle_site_symmetry_1
_geom_angle_site_symmetry_3
C3 Al1 C3 115.3(5) 2 .
C3 Al1 C4 140.5(5) 2 2
C3 Al1 C4 40.0(4) . 2
C3 Al1 C4 40.0(4) 2 .
C3 Al1 C4 140.5(5) . .
C4 Al1 C4 179.4(8) 2 .
C3 Al1 C5 66.47(13) 2 .
C3 Al1 C5 177.7(5) . .
C4 Al1 C5 139.4(5) 2 .
C4 Al1 C5 40.0(4) . .
C3 Al1 C5 177.7(5) 2 2
C3 Al1 C5 66.47(13) . 2
C4 Al1 C5 40.0(4) 2 2
C4 Al1 C5 139.4(5) . 2
C5 Al1 C5 111.8(5) . 2
C3 Al1 C1 140.6(4) 2 .
C3 Al1 C1 65.3(3) . .
C4 Al1 C1 67.5(3) 2 .
C4 Al1 C1 112.2(3) . .
C5 Al1 C1 112.4(4) . .
C5 Al1 C1 41.1(4) 2 .
C3 Al1 C1 65.3(3) 2 2
C3 Al1 C1 140.6(4) . 2
C4 Al1 C1 112.2(3) 2 2
C4 Al1 C1 67.5(3) . 2
C5 Al1 C1 41.1(4) . 2
C5 Al1 C1 112.4(4) 2 2
C1 Al1 C1 141.2(5) . 2
C3 Al1 C2 39.5(4) 2 2
C3 Al1 C2 114.1(4) . 2
C4 Al1 C2 112.0(3) 2 2
C4 Al1 C2 68.2(3) . 2
C5 Al1 C2 68.2(3) . 2
C5 Al1 C2 138.9(4) 2 2
C1 Al1 C2 179.4(5) . 2
C1 Al1 C2 39.25(12) 2 2
C3 Al1 C2 114.1(4) 2 .
C3 Al1 C2 39.5(4) . .
C4 Al1 C2 68.2(3) 2 .
C4 Al1 C2 112.0(3) . .
C5 Al1 C2 138.9(4) . .
C5 Al1 C2 68.2(3) 2 .
C1 Al1 C2 39.25(12) . .
C1 Al1 C2 179.4(5) 2 .
C2 Al1 C2 140.3(5) 2 .
C2 C1 C5 109.8(10) . 2
C2 C1 C6 125.8(11) . .
C5 C1 C6 124.4(7) 2 .
C2 C1 Al1 71.8(6) . .
C5 C1 Al1 68.8(5) 2 .
C6 C1 Al1 127.6(6) . .
C1 C2 C3 104.5(10) . .
C1 C2 C7 125.6(11) . .
C3 C2 C7 129.8(8) . .
C1 C2 Al1 69.0(6) . .
C3 C2 Al1 67.8(5) . .
C7 C2 Al1 126.9(6) . .
C4 C3 C2 112.4(7) 2 .
C4 C3 C8 120.7(10) 2 .
C2 C3 C8 126.9(9) . .
C4 C3 Al1 70.3(4) 2 .
C2 C3 Al1 72.7(5) . .
C8 C3 Al1 123.2(6) . .
C3 C4 C5 106.3(3) 2 .
C3 C4 C9 129.0(12) 2 .
C5 C4 C9 124.7(11) . .
C3 C4 Al1 69.7(4) 2 .
C5 C4 Al1 70.1(4) . .
C9 C4 Al1 126.4(2) . .
C4 C5 C1 107.0(6) . 2
C4 C5 C10 129.5(9) . .
C1 C5 C10 123.1(9) 2 .
C4 C5 Al1 69.9(4) . .
C1 C5 Al1 70.1(4) 2 .
C10 C5 Al1 130.3(6) . .
C13 Mg1 Cl3 130.8(3) . .
C13 Mg1 C11 56.1(3) . .
Cl3 Mg1 C11 98.3(3) . .
C13 Mg1 C14 36.2(4) . .
Cl3 Mg1 C14 154.4(3) . .
C11 Mg1 C14 56.2(4) . .
C13 Mg1 C15 58.5(3) . .
Cl3 Mg1 C15 124.5(3) . .
C11 Mg1 C15 34.3(4) . .
C14 Mg1 C15 34.3(3) . .
C13 Mg1 C12 34.6(3) . .
Cl3 Mg1 C12 99.8(3) . .
C11 Mg1 C12 33.8(3) . .
C14 Mg1 C12 58.8(4) . .
C15 Mg1 C12 58.5(4) . .
C13 Mg1 Cl1 127.3(3) . .
Cl3 Mg1 Cl1 101.83(12) . .
C11 Mg1 Cl1 127.9(3) . .
C14 Mg1 Cl1 96.5(3) . .
C15 Mg1 Cl1 97.3(3) . .
C12 Mg1 Cl1 154.2(3) . .
C13 Mg1 Cl2 94.2(2) . .
Cl3 Mg1 Cl2 84.35(11) . .
C11 Mg1 Cl2 142.6(3) . .
C14 Mg1 Cl2 114.4(3) . .
C15 Mg1 Cl2 148.6(3) . .
C12 Mg1 Cl2 108.8(3) . .
Cl1 Mg1 Cl2 87.14(11) . .
C13 Mg1 Mg2 122.8(3) . .
Cl3 Mg1 Mg2 90.32(11) . .
C11 Mg1 Mg2 168.4(3) . .
C14 Mg1 Mg2 115.2(3) . .
C15 Mg1 Mg2 134.1(3) . .
C12 Mg1 Mg2 151.8(3) . .
Cl1 Mg1 Mg2 41.78(8) . .
Cl2 Mg1 Mg2 45.72(6) . .
C13 Mg1 Mg3 125.1(3) . .
Cl3 Mg1 Mg3 40.65(7) . .
C11 Mg1 Mg3 132.3(3) . .
C14 Mg1 Mg3 157.2(3) . .
C15 Mg1 Mg3 164.7(3) . .
C12 Mg1 Mg3 114.7(3) . .
Cl1 Mg1 Mg3 90.97(13) . .
Cl2 Mg1 Mg3 44.29(7) . .
Mg2 Mg1 Mg3 58.92(10) . .
Cl4 Mg2 Cl1 104.59(4) . .
Cl4 Mg2 C22 140.9(3) . .
Cl1 Mg2 C22 114.0(3) . .
Cl4 Mg2 C23 108.1(2) . .
Cl1 Mg2 C23 145.4(2) . .
C22 Mg2 C23 32.8(2) . .
Cl4 Mg2 C23 95.1(2) . 2_655
Cl1 Mg2 C23 126.4(3) . 2_655
C22 Mg2 C23 57.2(2) . 2_655
C23 Mg2 C23 40.1(5) . 2_655
Cl4 Mg2 C22 119.0(2) . 2_655
Cl1 Mg2 C22 97.6(2) . 2_655
C22 Mg2 C22 51.4(3) . 2_655
C23 Mg2 C22 56.4(2) . 2_655
C23 Mg2 C22 31.9(2) 2_655 2_655
Cl4 Mg2 C21 149.35(15) . .
Cl1 Mg2 C21 90.08(19) . .
C22 Mg2 C21 31.4(2) . .
C23 Mg2 C21 55.6(2) . .
C23 Mg2 C21 55.2(2) 2_655 .
C22 Mg2 C21 30.9(2) 2_655 .
Cl4 Mg2 Cl2 91.23(11) . .
Cl1 Mg2 Cl2 91.57(11) . .
C22 Mg2 Cl2 93.6(2) . .
C23 Mg2 Cl2 98.7(3) . .
C23 Mg2 Cl2 137.9(3) 2_655 .
C22 Mg2 Cl2 144.5(2) 2_655 .
C21 Mg2 Cl2 115.51(10) . .
Cl4 Mg2 Mg3 45.70(8) . .
Cl1 Mg2 Mg3 96.57(8) . .
C22 Mg2 Mg3 130.8(2) . .
C23 Mg2 Mg3 114.3(2) . .
C23 Mg2 Mg3 130.5(2) 2_655 .
C22 Mg2 Mg3 161.9(2) 2_655 .
C21 Mg2 Mg3 160.24(6) . .
Cl2 Mg2 Mg3 45.96(7) . .
Cl4 Mg2 Mg1 96.63(8) . .
Cl1 Mg2 Mg1 45.61(8) . .
C22 Mg2 Mg1 114.4(2) . .
C23 Mg2 Mg1 138.1(3) . .
C23 Mg2 Mg1 167.4(2) 2_655 .
C22 Mg2 Mg1 136.0(2) 2_655 .
C21 Mg2 Mg1 112.48(18) . .
Cl2 Mg2 Mg1 46.35(7) . .
Mg3 Mg2 Mg1 61.90(3) . .
C31 Mg3 C32 34.8(4) . .
C31 Mg3 C35 33.2(4) . .
C32 Mg3 C35 55.0(3) . .
C31 Mg3 C33 58.7(4) . .
C32 Mg3 C33 33.9(3) . .
C35 Mg3 C33 57.5(4) . .
C31 Mg3 C34 57.8(4) . .
C32 Mg3 C34 55.6(3) . .
C35 Mg3 C34 35.1(4) . .
C33 Mg3 C34 34.3(3) . .
C31 Mg3 Cl3 155.0(3) . .
C32 Mg3 Cl3 133.2(3) . .
C35 Mg3 Cl3 124.7(3) . .
C33 Mg3 Cl3 101.6(3) . .
C34 Mg3 Cl3 97.2(3) . .
C31 Mg3 Cl4 95.4(3) . .
C32 Mg3 Cl4 124.8(3) . .
C35 Mg3 Cl4 99.0(3) . .
C33 Mg3 Cl4 153.8(3) . .
C34 Mg3 Cl4 130.2(3) . .
Cl3 Mg3 Cl4 101.92(12) . .
C31 Mg3 Cl2 114.3(3) . .
C32 Mg3 Cl2 95.0(2) . .
C35 Mg3 Cl2 147.0(3) . .
C33 Mg3 Cl2 106.6(3) . .
C34 Mg3 Cl2 140.6(3) . .
Cl3 Mg3 Cl2 84.78(11) . .
Cl4 Mg3 Cl2 87.06(11) . .
C31 Mg3 Mg2 114.4(3) . .
C32 Mg3 Mg2 122.1(3) . .
C35 Mg3 Mg2 135.1(3) . .
C33 Mg3 Mg2 149.2(3) . .
C34 Mg3 Mg2 170.3(3) . .
Cl3 Mg3 Mg2 90.47(11) . .
Cl4 Mg3 Mg2 41.58(8) . .
Cl2 Mg3 Mg2 45.88(6) . .
C31 Mg3 Mg1 157.9(3) . .
C32 Mg3 Mg1 127.3(3) . .
C35 Mg3 Mg1 164.3(4) . .
C33 Mg3 Mg1 114.6(3) . .
C34 Mg3 Mg1 130.4(3) . .
Cl3 Mg3 Mg1 40.55(7) . .
Cl4 Mg3 Mg1 91.02(13) . .
Cl2 Mg3 Mg1 44.81(7) . .
Mg2 Mg3 Mg1 59.17(10) . .
Mg2 Cl1 Mg1 92.60(10) . .
Mg2 Cl2 Mg3 88.16(11) . .
Mg2 Cl2 Mg1 87.93(11) . .
Mg3 Cl2 Mg1 90.90(4) . .
Mg1 Cl3 Mg3 98.80(4) . .
Mg2 Cl4 Mg3 92.72(10) . .
C12 C11 C15 113.7(9) . .
C12 C11 C16 118.3(11) . .
C15 C11 C16 128.0(11) . .
C12 C11 Mg1 74.2(5) . .
C15 C11 Mg1 73.4(6) . .
C16 C11 Mg1 120.1(7) . .
C11 C12 C13 104.2(9) . .
C11 C12 C17 130.8(10) . .
C13 C12 C17 124.9(10) . .
C11 C12 Mg1 72.0(6) . .
C13 C12 Mg1 69.7(5) . .
C17 C12 Mg1 122.7(6) . .
C18 C13 C12 126.2(11) . .
C18 C13 C14 123.9(11) . .
C12 C13 C14 109.3(8) . .
C18 C13 Mg1 123.6(7) . .
C12 C13 Mg1 75.6(5) . .
C14 C13 Mg1 73.7(6) . .
C15 C14 C13 107.0(10) . .
C15 C14 C19 121.1(11) . .
C13 C14 C19 131.9(10) . .
C15 C14 Mg1 73.4(6) . .
C13 C14 Mg1 70.1(5) . .
C19 C14 Mg1 122.8(7) . .
C14 C15 C11 105.6(10) . .
C14 C15 C20 123.2(11) . .
C11 C15 C20 131.1(10) . .
C14 C15 Mg1 72.4(5) . .
C11 C15 Mg1 72.3(5) . .
C20 C15 Mg1 122.4(7) . .
C22 C21 C22 104.8(9) . 2_655
C22 C21 C26 127.6(5) . .
C22 C21 C26 127.6(5) 2_655 .
C22 C21 Mg2 68.6(4) . .
C22 C21 Mg2 72.8(4) 2_655 .
C26 C21 Mg2 122.72(16) . .
C22 C21 Mg2 72.8(4) . 2_655
C22 C21 Mg2 68.6(4) 2_655 2_655
C26 C21 Mg2 122.72(16) . 2_655
Mg2 C21 Mg2 114.6(3) . 2_655
C21 C22 C23 117.7(10) . .
C21 C22 C27 125.2(8) . .
C23 C22 C27 117.0(9) . .
C21 C22 Mg2 80.0(4) . .
C23 C22 Mg2 73.6(6) . .
C27 C22 Mg2 118.7(5) . .
C21 C22 Mg2 76.3(4) . 2_655
C23 C22 Mg2 71.8(7) . 2_655
C27 C22 Mg2 118.8(5) . 2_655
Mg2 C22 Mg2 121.4(3) . 2_655
C22 C23 C28 135.0(12) . .
C22 C23 C23 99.9(7) . 2_655
C28 C23 C23 124.9(7) . 2_655
C22 C23 Mg2 73.6(6) . .
C28 C23 Mg2 113.6(5) . .
C23 C23 Mg2 71.3(5) 2_655 .
C22 C23 Mg2 76.3(6) . 2_655
C28 C23 Mg2 121.4(5) . 2_655
C23 C23 Mg2 68.6(5) 2_655 2_655
Mg2 C23 Mg2 123.8(3) . 2_655
C35 C31 C32 104.8(11) . .
C35 C31 C36 127.7(12) . .
C32 C31 C36 127.3(10) . .
C35 C31 Mg3 74.2(6) . .
C32 C31 Mg3 72.8(5) . .
C36 C31 Mg3 122.0(7) . .
C33 C32 C31 112.5(9) . .
C33 C32 C37 119.4(11) . .
C31 C32 C37 128.1(10) . .
C33 C32 Mg3 73.9(5) . .
C31 C32 Mg3 72.4(6) . .
C37 C32 Mg3 120.1(6) . .
C32 C33 C34 105.0(9) . .
C32 C33 C38 134.4(10) . .
C34 C33 C38 120.2(11) . .
C32 C33 Mg3 72.2(6) . .
C34 C33 Mg3 72.9(6) . .
C38 C33 Mg3 124.5(6) . .
C33 C34 C39 126.1(12) . .
C33 C34 C35 107.1(10) . .
C39 C34 C35 126.5(12) . .
C33 C34 Mg3 72.8(6) . .
C39 C34 Mg3 125.8(8) . .
C35 C34 Mg3 72.0(6) . .
C31 C35 C34 110.4(10) . .
C31 C35 C40 122.3(12) . .
C34 C35 C40 127.2(11) . .
C31 C35 Mg3 72.7(6) . .
C34 C35 Mg3 72.8(5) . .
C40 C35 Mg3 122.4(8) . .
C52 C51 C53A 120.0 . .
C51 C52 C53 120.0 . .
C51A C53 C52 120.0 . .
C52A C51A C53 120.0 . .
C51A C52A C53A 120.0 . .
C52A C53A C51 120.0 . .

loop_
_geom_bond_atom_site_label_1
_geom_bond_atom_site_label_2
_geom_bond_distance
_geom_bond_site_symmetry_2
Al1 C3 2.100(8) 2
Al1 C3 2.100(8) .
Al1 C4 2.109(3) 2
Al1 C4 2.109(3) .
Al1 C5 2.111(8) .
Al1 C5 2.111(8) 2
Al1 C1 2.130(8) .
Al1 C1 2.130(8) 2
Al1 C2 2.166(8) 2
Al1 C2 2.166(8) .
C1 C2 1.443(5) .
C1 C5 1.487(15) 2
C1 C6 1.528(11) .
C2 C3 1.444(15) .
C2 C7 1.525(12) .
C3 C4 1.440(13) 2
C3 C8 1.547(10) .
C4 C3 1.440(13) 2
C4 C5 1.444(14) .
C4 C9 1.564(6) .
C5 C1 1.487(15) 2
C5 C10 1.492(10) .
Mg1 C13 2.341(10) .
Mg1 Cl3 2.377(4) .
Mg1 C11 2.390(9) .
Mg1 C14 2.390(10) .
Mg1 C15 2.403(10) .
Mg1 C12 2.417(10) .
Mg1 Cl1 2.516(4) .
Mg1 Cl2 2.546(3) .
Mg1 Mg2 3.517(4) .
Mg1 Mg3 3.6126(15) .
Mg2 Cl4 2.330(4) .
Mg2 Cl1 2.346(4) .
Mg2 C22 2.368(8) .
Mg2 C23 2.368(8) .
Mg2 C23 2.408(8) 2_655
Mg2 C22 2.462(9) 2_655
Mg2 C21 2.504(5) .
Mg2 Cl2 2.5193(12) .
Mg2 Mg3 3.507(4) .
Mg3 C31 2.350(10) .
Mg3 C32 2.355(9) .
Mg3 C35 2.369(10) .
Mg3 C33 2.377(10) .
Mg3 C34 2.379(10) .
Mg3 Cl3 2.381(4) .
Mg3 Cl4 2.513(4) .
Mg3 Cl2 2.523(3) .
C11 C12 1.399(13) .
C11 C15 1.415(15) .
C11 C16 1.533(14) .
C12 C13 1.419(13) .
C12 C17 1.581(13) .
C13 C18 1.413(13) .
C13 C14 1.473(15) .
C14 C15 1.412(14) .
C14 C19 1.504(14) .
C15 C20 1.475(13) .
C21 C22 1.323(9) .
C21 C22 1.323(9) 2_655
C21 C26 1.560(10) .
C21 Mg2 2.504(5) 2_655
C22 C23 1.337(9) .
C22 C27 1.627(10) .
C22 Mg2 2.462(9) 2_655
C23 C28 1.473(9) .
C23 C23 1.64(2) 2_655
C23 Mg2 2.408(8) 2_655
C31 C35 1.346(15) .
C31 C32 1.407(15) .
C31 C36 1.528(15) .
C32 C33 1.379(14) .
C32 C37 1.485(11) .
C33 C34 1.403(13) .
C33 C38 1.488(14) .
C34 C39 1.431(15) .
C34 C35 1.433(15) .
C35 C40 1.545(13) .
C51 C52 1.3900 .
C51 C53A 1.3900 .
C52 C53 1.3900 .
C53 C51A 1.3900 .
C51A C52A 1.3900 .
C52A C53A 1.3900 .
